data_7012254
loop_
_publ_author_name
'Levason, William'
'Hill, Nicholas J.'
'Reid, Gillian'

_publ_section_title
;
 Synthesis and structural properties of the first bismuth(iii)
 telluroether complex
;
_journal_issue 23
_journal_name_full 'Journal of the Chemical Society, Dalton Transactions'
_journal_page_first 4316
_journal_paper_doi 10.1039/b209321a
_journal_year 2002
_chemical_formula_moiety 'C7 H8 Bi Br3 Te '
_chemical_formula_structural '[BiBr3(PhTeMe)]'
_chemical_formula_sum 'C7 H8 Bi Br3 Te'
_chemical_formula_weight 668.43
_space_group_IT_number 14
_symmetry_cell_setting monoclinic
_symmetry_Int_Tables_number 14
_symmetry_space_group_name_Hall '-P 2yn'
_symmetry_space_group_name_H-M 'P 1 21/n 1'
_audit_creation_date 2002-09-19
_audit_creation_method 'by teXsan for Windows v1.06'
_cell_angle_alpha 90
_cell_angle_beta 100.6760(10)
_cell_angle_gamma 90
_cell_formula_units_Z 4
_cell_length_a 8.4820(2)
_cell_length_b 6.7592(2)
_cell_length_c 22.5808(8)
_cell_measurement_reflns_used 0
_cell_measurement_temperature 120.0(1)
_cell_measurement_theta_max 0.0
_cell_measurement_theta_min 0.0
_cell_volume 1272.18(7)
_computing_cell_refinement 'Nonius Kappa CCD Diffractometer Control'
_computing_data_collection 'Nonius Kappa CCD Diffractometer Control'
_computing_data_reduction 'teXsan for Windows version 1.06 (MSC, 1997-1999)'
_computing_publication_material 'teXsan for Windows version 1.06 (MSC, 1997-1999)'
_computing_structure_refinement 'teXsan for Windows version 1.06 (MSC, 1997-1999)'
_computing_structure_solution
;
SHELX97 (Sheldrick, 1997)
;
_diffrn_ambient_temperature 120.0(1)
_diffrn_measurement_device 'Nonius Kappa CCD'
_diffrn_orient_matrix_UB_11 0.00000
_diffrn_orient_matrix_UB_12 0.00000
_diffrn_orient_matrix_UB_13 0.00000
_diffrn_orient_matrix_UB_21 0.00000
_diffrn_orient_matrix_UB_22 0.00000
_diffrn_orient_matrix_UB_23 0.00000
_diffrn_orient_matrix_UB_31 0.00000
_diffrn_orient_matrix_UB_32 0.00000
_diffrn_orient_matrix_UB_33 0.00000
_diffrn_radiation_detector 'Mercury CCD'
_diffrn_radiation_monochromator graphite
_diffrn_radiation_source 'Nonius rotating anode'
_diffrn_radiation_type 'Mo K\a'
_diffrn_radiation_wavelength 0.71073
_diffrn_reflns_av_R_equivalents 0.03036
_diffrn_reflns_av_sigmaI/netI 0.086
_diffrn_reflns_limit_h_max 10
_diffrn_reflns_limit_h_min -10
_diffrn_reflns_limit_k_max 7
_diffrn_reflns_limit_k_min -7
_diffrn_reflns_limit_l_max 29
_diffrn_reflns_limit_l_min -29
_diffrn_reflns_number 5253
_diffrn_reflns_reduction_process 'Lp corrections applied'
_diffrn_reflns_theta_max 27.46
_diffrn_reflns_theta_min 3.15
_diffrn_standards_decay_% 0.00
_diffrn_standards_interval_count 0
_diffrn_standards_number 0
_exptl_absorpt_coefficient_mu 25.486
_exptl_absorpt_correction_T_max 0.05097
_exptl_absorpt_correction_T_min 0.02601
_exptl_absorpt_correction_type multi-scan
_exptl_absorpt_process_details 'SORTAV, R H Blessing, J. Appl. Cryst., 1997, 30, 421-426.'
_exptl_crystal_colour orange-red
_exptl_crystal_density_diffrn 3.490
_exptl_crystal_density_meas ?
_exptl_crystal_description needle
_exptl_crystal_F_000 1160.00
_exptl_crystal_size_max 0.22
_exptl_crystal_size_mid 0.06
_exptl_crystal_size_min 0.06
_refine_diff_density_max 2.24
_refine_diff_density_min -2.60
_refine_ls_extinction_method none
_refine_ls_goodness_of_fit_all 1.383
_refine_ls_goodness_of_fit_ref 1.380
_refine_ls_hydrogen_treatment noref
_refine_ls_matrix_type full
_refine_ls_number_constraints 0
_refine_ls_number_parameters 109
_refine_ls_number_reflns 2144
_refine_ls_number_restraints 0
_refine_ls_R_factor_all 0.0392
_refine_ls_R_factor_gt 0.0390
_refine_ls_shift/su_max 0.0000
_refine_ls_shift/su_mean 0.0001
_refine_ls_structure_factor_coef F
_refine_ls_weighting_details 'w = 1/[\s^2^(Fo)]'
_refine_ls_weighting_scheme sigma
_refine_ls_wR_factor_all 0.0370
_refine_ls_wR_factor_ref 0.0370
_reflns_number_gt 2144
_reflns_number_total 2956
_reflns_threshold_expression I>2.00\s(I)
_cod_data_source_file b209321a.txt
_cod_data_source_block '_01njh075new.inf'
_cod_original_cell_volume 1272.18(6)
_cod_original_sg_symbol_H-M 'P 21/n     '
_cod_original_formula_sum 'C7 H8 Bi Br3 Te '
_cod_database_code 7012254

loop_
_symmetry_equiv_pos_as_xyz
'   +x,   +y,   +z'
1/2-x,1/2+y,1/2-z
'   -x,   -y,   -z'
1/2+x,1/2-y,1/2+z

loop_
_atom_site_label
_atom_site_fract_x
_atom_site_fract_y
_atom_site_fract_z
_atom_site_U_iso_or_equiv
_atom_site_occupancy
_atom_site_refinement_flags
_atom_site_adp_type
_atom_site_calc_flag
_atom_site_calc_attached_atom
Bi(1) 0.57122(3) 0.75630(4) 0.053171(12) 0.01946(9) 1.000 . Uani d ?
Te(1) 0.88852(6) 0.54541(8) 0.09933(2) 0.0258(2) 1.000 . Uani d ?
Br(1) 0.39043(10) 0.41568(12) 0.06972(3) 0.0263(2) 1.000 . Uani d ?
Br(2) 0.56213(9) 0.88952(11) 0.16285(3) 0.0242(2) 1.000 . Uani d ?
Br(3) 0.75461(9) 1.07715(11) 0.01902(3) 0.0231(2) 1.000 . Uani d ?
C(1) 0.8023(10) 0.3757(12) 0.1637(4) 0.037(3) 1.000 . Uani d ?
C(2) 0.9942(9) 0.7738(11) 0.1576(3) 0.022(2) 1.000 . Uani d ?
C(3) 0.9720(8) 0.7842(11) 0.2172(3) 0.021(2) 1.000 . Uani d ?
C(4) 1.0474(9) 0.9342(12) 0.2530(3) 0.026(2) 1.000 . Uani d ?
C(5) 1.1394(9) 1.0724(11) 0.2309(4) 0.024(2) 1.000 . Uani d ?
C(6) 1.1621(9) 1.0587(13) 0.1722(4) 0.033(3) 1.000 . Uani d ?
C(7) 1.0880(9) 0.9103(12) 0.1346(3) 0.026(2) 1.000 . Uani d ?
H(1) 0.8311 0.4368 0.2021 0.044 1.000 . Uiso c ?
H(2) 0.6889 0.3663 0.1532 0.044 1.000 . Uiso c ?
H(3) 0.8479 0.2471 0.1651 0.044 1.000 . Uiso c ?
H(4) 0.9067 0.6903 0.2327 0.025 1.000 . Uiso c ?
H(5) 1.0353 0.9418 0.2940 0.031 1.000 . Uiso c ?
H(6) 1.1872 1.1775 0.2559 0.029 1.000 . Uiso c ?
H(7) 1.2293 1.1517 0.1574 0.039 1.000 . Uiso c ?
H(8) 1.1014 0.9027 0.0937 0.031 1.000 . Uiso c ?

loop_
_atom_site_aniso_label
_atom_site_aniso_U_11
_atom_site_aniso_U_22
_atom_site_aniso_U_33
_atom_site_aniso_U_12
_atom_site_aniso_U_13
_atom_site_aniso_U_23
Bi(1) 0.0214(2) 0.0206(2) 0.0144(2) -0.00143(12) -0.00181(12) 0.00110(12)
Te(1) 0.0246(3) 0.0277(3) 0.0225(3) 0.0024(2) -0.0026(2) -0.0042(2)
Br(1) 0.0341(5) 0.0277(5) 0.0164(4) -0.0089(4) 0.0030(4) 0.0008(3)
Br(2) 0.0264(5) 0.0269(5) 0.0194(4) 0.0011(3) 0.0046(3) -0.0026(3)
Br(3) 0.0236(4) 0.0236(5) 0.0212(4) -0.0024(3) 0.0019(3) 0.0017(3)
C(1) 0.033(5) 0.033(5) 0.039(6) -0.010(4) -0.004(4) 0.003(4)
C(2) 0.015(4) 0.031(5) 0.017(4) 0.008(3) -0.001(3) -0.001(4)
C(3) 0.016(4) 0.025(5) 0.021(4) 0.003(3) -0.000(3) 0.003(3)
C(4) 0.020(4) 0.034(5) 0.023(5) 0.000(4) 0.004(4) -0.005(4)
C(5) 0.015(4) 0.030(5) 0.026(5) -0.004(3) -0.002(4) -0.007(4)
C(6) 0.023(5) 0.041(6) 0.037(5) -0.002(4) 0.011(4) 0.008(4)
C(7) 0.024(5) 0.035(5) 0.019(4) -0.004(4) 0.006(4) -0.006(4)

loop_
_atom_type_symbol
_atom_type_oxidation_number
_atom_type_number_in_cell
_atom_type_scat_dispersion_real
_atom_type_scat_dispersion_imag
_atom_type_scat_source
C 0 28 0.002 0.002
;International Tables for Crystallography
(1992, Vol. C, Table 6.1.1.2)
;
H 0 32 0.000 0.000
;International Tables for Crystallography
(1992, Vol. C, Table 6.1.1.2)
;
Br 0 12 -0.374 2.456
;International Tables for Crystallography
(1992, Vol. C, Tables 4.2.6.8 and 6.1.1.1)
;
Te 0 4 -0.772 1.675
;International Tables for Crystallography
(1992, Vol. C, Tables 4.2.6.8 and 6.1.1.1)
;
Bi 0 4 -4.861 10.559
;International Tables for Crystallography
(1992, Vol. C, Tables 4.2.6.8 and 6.1.1.1)
;

loop_
_geom_angle_atom_site_label_1
_geom_angle_atom_site_label_2
_geom_angle_atom_site_label_3
_geom_angle
_geom_angle_site_symmetry_1
_geom_angle_site_symmetry_2
_geom_angle_site_symmetry_3
_geom_angle_publ_flag
TE1 BI1 BR1 92.30(2) . . . ?
TE1 BI1 BR1 84.14(2) . . 3 ?
TE1 BI1 BR2 90.92(2) . . . ?
TE1 BI1 BR3 87.53(2) . . . ?
BR1 BI1 BR1 87.84(3) . . 3 ?
BR1 BI1 BR2 92.45(3) . . . ?
BR1 BI1 BR3 171.47(3) . . . ?
BR1 BI1 BR2 175.05(3) 3_665 3_665 3_665 ?
BR1 BI1 BR3 83.66(3) 3_665 3_665 3_665 ?
BR2 BI1 BR3 96.08(3) . . . ?
BI1 TE1 C1 95.4(3) . . . ?
BI1 TE1 C2 96.7(2) . . . ?
C1 TE1 C2 97.5(4) . . . ?
BI1 BR1 BI1 92.16(3) . . . ?
TE1 C1 H1 109.4 . . . no
TE1 C1 H2 109.4 . . . no
TE1 C1 H3 109.4 . . . no
H1 C1 H2 109.6 . . . no
H1 C1 H3 109.5 . . . no
H2 C1 H3 109.5 . . . no
TE1 C2 C3 121.3(6) . . . ?
TE1 C2 C7 117.3(6) . . . ?
C3 C2 C7 121.3(8) . . . ?
C2 C3 C4 118.2(8) . . . ?
C2 C3 H4 120.9 . . . no
C4 C3 H4 120.9 . . . no
C3 C4 C5 121.4(8) . . . ?
C3 C4 H5 119.3 . . . no
C5 C4 H5 119.3 . . . no
C4 C5 C6 119.7(8) . . . ?
C4 C5 H6 120.1 . . . no
C6 C5 H6 120.1 . . . no
C5 C6 C7 120.7(9) . . . ?
C5 C6 H7 119.7 . . . no
C7 C6 H7 119.6 . . . no
C2 C7 C6 118.6(8) . . . ?
C2 C7 H8 120.7 . . . no
C6 C7 H8 120.7 . . . no

loop_
_geom_bond_atom_site_label_1
_geom_bond_atom_site_label_2
_geom_bond_distance
_geom_bond_site_symmetry_1
_geom_bond_site_symmetry_2
_geom_bond_publ_flag
BI1 TE1 3.0533(7) . . ?
BI1 BR1 2.8291(9) . . ?
BI1 BR1 3.0810(10) . 3 ?
BI1 BR2 2.6497(9) . . ?
BI1 BR3 2.8570(9) . . ?
TE1 C1 2.088(10) . . ?
TE1 C2 2.117(9) . . ?
C1 H1 0.95 . . no
C1 H2 0.95 . . no
C1 H3 0.95 . . no
C2 C3 1.394(12) . . ?
C2 C7 1.382(12) . . ?
C3 C4 1.378(12) . . ?
C3 H4 0.95 . . no
C4 C5 1.370(12) . . ?
C4 H5 0.95 . . no
C5 C6 1.38(1) . . ?
C5 H6 0.95 . . no
C6 C7 1.388(13) . . ?
C6 H7 0.95 . . no
C7 H8 0.95 . . no

loop_
_geom_contact_atom_site_label_1
_geom_contact_atom_site_label_2
_geom_contact_distance
_geom_contact_site_symmetry_1
_geom_contact_site_symmetry_2
_geom_contact_publ_flag
C3 C5 3.585(12) . 2_745 no
C4 C5 3.580(13) . 2_745 no

loop_
_geom_torsion_atom_site_label_1
_geom_torsion_atom_site_label_2
_geom_torsion_atom_site_label_3
_geom_torsion_atom_site_label_4
_geom_torsion_site_symmetry_1
_geom_torsion_site_symmetry_2
_geom_torsion_site_symmetry_3
_geom_torsion_site_symmetry_4
_geom_torsion
_geom_torsion_publ_flag
? ? ? ? ? ? ? ? ? ?
